data_9014889
loop_
_publ_author_name
'Antao, S. M.'

_publ_section_title
;
 Structural trends for celestite (SrSO4), anglesite (PbSO4), and barite (BaSO4):
 confirmation of expected variations within SO4 groups
;
_journal_name_full 'American Mineralogist'
_journal_page_first 661
_journal_page_last 665
_journal_paper_doi 10.2138/am.2012.3905
_journal_volume 97
_journal_year 2012
_chemical_compound_source 'Elk Creek, South Dakota, USA'
_chemical_formula_sum 'Ba0.985 Ca0.002 Mg0.002 O4 S Sr0.007'
_chemical_name_mineral Barite
_space_group_IT_number 62
_symmetry_space_group_name_Hall '-P 2c 2ab'
_symmetry_space_group_name_H-M 'P b n m'
_cell_angle_alpha 90
_cell_angle_beta 90
_cell_angle_gamma 90
_cell_length_a 7.15505
_cell_length_b 8.88101
_cell_length_c 5.45447
_cell_formula_units_Z 4
_cell_volume 346.599
_database_code_amcsd 0018846
_exptl_crystal_density_diffrn 4.447
_cod_original_formula_sum 'Ba.985 Sr.007 Mg.002 Ca.002 S O4'
_cod_database_code 9014889

loop_
_space_group_symop_operation_xyz
x,y,z
x,y,1/2-z
-x,-y,1/2+z
1/2+x,1/2-y,1/2+z
1/2-x,1/2+y,1/2-z
1/2-x,1/2+y,z
1/2+x,1/2-y,-z
-x,-y,-z

loop_
_atom_site_label
_atom_site_fract_x
_atom_site_fract_y
_atom_site_fract_z
_atom_site_occupancy
_atom_site_U_iso_or_equiv
Ba 0.15803 0.18445 0.25000 0.98500 0.01120
Sr 0.15803 0.18445 0.25000 0.00700 0.01120
Mg 0.15803 0.18445 0.25000 0.00200 0.01120
Ca 0.15803 0.18445 0.25000 0.00200 0.01120
S 0.19161 0.43803 0.75000 1.00000 0.00610
O1 0.10810 0.58740 0.75000 1.00000 0.01780
O2 0.04800 0.31870 0.75000 1.00000 0.01040
O3 0.31010 0.42000 0.96950 1.00000 0.00860

loop_
_cod_related_entry_id
_cod_related_entry_database
_cod_related_entry_code
1 AMCSD 0018846
